data_4000225
loop_
_publ_author_name
'Plevert, Jacques'
'Gentz, Travis M.'
'Groy, Thomas L.'
'O'Keeffe, Michael'
'Yaghi, Omar M.'

_publ_section_title
;
Layered structures constructed from new linkages of Ge7(O,OH,F)19 clusters
;
_journal_name_full 'Chemistry of Materials'
_journal_year 2003
_chemical_formula_sum 'C9 H21 F3 Ge7 N3 O16'
_chemical_formula_weight 992.4
_space_group_IT_number 15
_symmetry_cell_setting monoclinic
_symmetry_space_group_name_Hall '-C 2yc'
_symmetry_space_group_name_H-M 'C 1 2/c 1'
_atom_sites_solution_hydrogens geom
_atom_sites_solution_primary direct
_atom_sites_solution_secondary difmap
_cell_angle_alpha 90.00
_cell_angle_beta 109.4460(10)
_cell_angle_gamma 90.00
_cell_formula_units_Z 8
_cell_length_a 15.9525(11)
_cell_length_b 17.5476(12)
_cell_length_c 19.0027(13)
_cell_measurement_reflns_used 5370
_cell_measurement_temperature 298(2)
_cell_measurement_theta_max 27.48
_cell_measurement_theta_min 2.34
_cell_volume 5015.9(6)
_diffrn_ambient_temperature 298(2)
_diffrn_detector_area_resol_mean ?
_diffrn_measurement_device_type 'Bruker SMART APEX'
_diffrn_measurement_method '\w scan'
_diffrn_radiation_monochromator graphite
_diffrn_radiation_source 'fine-focus sealed tube'
_diffrn_radiation_type MoK\a
_diffrn_radiation_wavelength 0.71073
_diffrn_reflns_av_R_equivalents 0.0499
_diffrn_reflns_av_sigmaI/netI 0.0469
_diffrn_reflns_limit_h_max 20
_diffrn_reflns_limit_h_min -20
_diffrn_reflns_limit_k_max 22
_diffrn_reflns_limit_k_min -22
_diffrn_reflns_limit_l_max 24
_diffrn_reflns_limit_l_min -24
_diffrn_reflns_number 24474
_diffrn_reflns_theta_max 27.51
_diffrn_reflns_theta_min 1.78
_diffrn_standards_decay_% 0.00
_diffrn_standards_interval_count ?
_diffrn_standards_interval_time ?
_diffrn_standards_number ?
_exptl_absorpt_coefficient_mu 8.375
_exptl_absorpt_correction_T_max 0.1353
_exptl_absorpt_correction_T_min 0.0557
_exptl_absorpt_correction_type empirical
_exptl_absorpt_process_details 'Bruker SADABS'
_exptl_crystal_colour Colorless
_exptl_crystal_density_diffrn 2.628
_exptl_crystal_density_meas ?
_exptl_crystal_density_method 'not measured'
_exptl_crystal_description Plate
_exptl_crystal_F_000 3800
_exptl_crystal_size_max 0.25
_exptl_crystal_size_mid 0.20
_exptl_crystal_size_min 0.05
_refine_ls_extinction_coef 0.00005(2)
_refine_ls_extinction_expression Fc^*^=kFc[1+0.001xFc^2^\l^3^/sin(2\q)]^-1/4^
_refine_ls_extinction_method SHELXL
_refine_ls_goodness_of_fit_ref 1.054
_refine_ls_hydrogen_treatment mixed
_refine_ls_matrix_type full
_refine_ls_number_parameters 345
_refine_ls_number_reflns 5778
_refine_ls_number_restraints 0
_refine_ls_restrained_S_all 1.054
_refine_ls_R_factor_all 0.0500
_refine_ls_R_factor_gt 0.0412
_refine_ls_shift/su_max 0.024
_refine_ls_shift/su_mean 0.004
_refine_ls_structure_factor_coef Fsqd
_refine_ls_weighting_details 'calc w=1/[\s^2^(Fo^2^)+(0.0473P)^2^+51.5578P] where P=(Fo^2^+2Fc^2^)/3'
_refine_ls_weighting_scheme calc
_refine_ls_wR_factor_gt 0.1000
_refine_ls_wR_factor_ref 0.1045
_reflns_number_gt 4991
_reflns_number_total 5778
_reflns_threshold_expression >2sigma(I)
_cod_depositor_comments
;
The following automatic conversions were performed:
'_symmetry_cell_setting' value 'Monoclinic' changed to 'monoclinic'
according to '/home/saulius/struct/CIF-dictionaries/cif_core.dic'
dictionary named 'cif_core.dic' version 2.4.1 from
2010-06-29.

'_exptl_absorpt_correction_type' value 'Empirical' changed to
'empirical' according to
'/home/saulius/struct/CIF-dictionaries/cif_core.dic' dictionary named
'cif_core.dic' version 2.4.1 from 2010-06-29.

Automatic conversion script
Id: cif_fix_enum 1527 2010-12-29 10:47:43Z saulius 
;
_cod_original_sg_symbol_H-M C2/c
_cod_original_formula_sum 'C9.0 H21.0 F3.0 Ge7.0 N3.0 O16.0'
_cod_database_code 4000225

loop_
_symmetry_equiv_pos_as_xyz
'x, y, z'
'-x, y, -z+1/2'
'x+1/2, y+1/2, z'
'-x+1/2, y+1/2, -z+1/2'
'-x, -y, -z'
'x, -y, z-1/2'
'-x+1/2, -y+1/2, -z'
'x+1/2, -y+1/2, z-1/2'

loop_
_atom_site_label
_atom_site_type_symbol
_atom_site_fract_x
_atom_site_fract_y
_atom_site_fract_z
_atom_site_U_iso_or_equiv
_atom_site_adp_type
_atom_site_occupancy
_atom_site_symmetry_multiplicity
_atom_site_calc_flag
_atom_site_refinement_flags
_atom_site_disorder_assembly
_atom_site_disorder_group
Ge1 Ge 0.74091(3) 0.66065(3) 0.27393(3) 0.00924(12) Uani 1 1 d . . .
Ge2 Ge 0.60454(3) 0.42190(3) 0.26374(3) 0.00940(12) Uani 1 1 d . . .
Ge3 Ge 0.72279(3) 0.53380(3) 0.38000(3) 0.01318(13) Uani 1 1 d . . .
Ge4 Ge 0.77175(3) 0.34505(3) 0.25729(3) 0.00987(12) Uani 1 1 d . . .
Ge5 Ge 0.88196(4) 0.46059(3) 0.37380(3) 0.01383(13) Uani 1 1 d . . .
Ge6 Ge 0.90781(3) 0.58141(3) 0.26594(3) 0.01164(13) Uani 1 1 d . . .
Ge7 Ge 0.72335(3) 0.50705(3) 0.18854(3) 0.00801(12) Uani 1 1 d . . .
O1 O 0.7699(2) 0.50211(19) 0.29770(18) 0.0099(7) Uani 1 1 d . . .
F2 F 0.6814(2) 0.51429(19) 0.08869(17) 0.0224(7) Uani 1 1 d . . .
O3 O 0.7610(2) 0.40607(19) 0.1831(2) 0.0133(7) Uani 1 1 d . . .
O4 O 0.8358(2) 0.5405(2) 0.1859(2) 0.0127(7) Uani 1 1 d . . .
O5 O 0.6863(2) 0.60778(19) 0.1950(2) 0.0120(7) Uani 1 1 d . . .
O6 O 0.7177(2) 0.6302(2) 0.3533(2) 0.0147(7) Uani 1 1 d . . .
O7 O 0.6260(2) 0.4770(2) 0.3449(2) 0.0182(8) Uani 1 1 d . . .
O8 O 0.6102(2) 0.47320(19) 0.1880(2) 0.0126(7) Uani 1 1 d . . .
F9 F 0.9754(2) 0.4299(2) 0.4524(2) 0.0341(9) Uani 1 1 d . . .
O10 O 0.8570(2) 0.6610(2) 0.2921(2) 0.0162(8) Uani 1 1 d . . .
O11 O 0.8622(2) 0.3681(2) 0.3360(2) 0.0179(8) Uani 1 1 d . . .
O12 O 0.8256(2) 0.4924(2) 0.4350(2) 0.0175(8) Uani 1 1 d . . .
O13 O 0.5000 0.3812(3) 0.2500 0.0174(11) Uani 1 2 d S . .
F14 F 0.6932(3) 0.5591(2) 0.4614(2) 0.0331(9) Uani 1 1 d . . .
O15 O 0.6743(2) 0.34201(19) 0.2812(2) 0.0159(8) Uani 1 1 d . . .
O16 O 1.0000 0.6214(3) 0.2500 0.0224(13) Uani 1 2 d S . .
O17 O 0.9513(2) 0.5196(2) 0.3414(2) 0.0186(8) Uani 1 1 d . . .
O18 O 0.7028(3) 0.75386(19) 0.2655(2) 0.0190(8) Uani 1 1 d . . .
N1 N 0.6494(4) 0.8981(3) 0.4208(3) 0.0313(12) Uani 1 1 d . . .
H1B H 0.6160 0.9260 0.3853 0.038 Uiso 1 1 calc R . .
H1C H 0.6918 0.9185 0.4564 0.038 Uiso 1 1 calc R . .
N2 N 0.4929(4) 0.6060(4) 0.4216(3) 0.0442(16) Uani 1 1 d . . .
H2C H 0.4924 0.5789 0.3837 0.053 Uiso 1 1 calc R . .
H2D H 0.4820 0.5851 0.4585 0.053 Uiso 1 1 calc R . .
C1 C 0.6336(4) 0.8143(4) 0.4207(3) 0.0242(13) Uani 1 1 d . . .
H1A H 0.6866 0.7876 0.4185 0.029 Uiso 1 1 calc R . .
C2 C 0.5554(4) 0.7938(4) 0.3521(3) 0.0246(13) Uani 1 1 d . . .
H2A H 0.5049 0.8255 0.3504 0.030 Uiso 1 1 calc R . .
H2B H 0.5707 0.8044 0.3077 0.030 Uiso 1 1 calc R . .
C3 C 0.5292(4) 0.7106(4) 0.3516(3) 0.0257(13) Uani 1 1 d . . .
H3A H 0.4758 0.7011 0.3096 0.031 Uiso 1 1 calc R . .
H3B H 0.5763 0.6787 0.3460 0.031 Uiso 1 1 calc R . .
C4 C 0.5130(4) 0.6902(4) 0.4231(4) 0.0275(13) Uani 1 1 d . . .
H4A H 0.4615 0.7188 0.4260 0.033 Uiso 1 1 calc R . .
C5 C 0.5932(5) 0.7080(4) 0.4919(4) 0.0304(14) Uani 1 1 d . . .
H5A H 0.6434 0.6770 0.4914 0.036 Uiso 1 1 calc R . .
H5B H 0.5795 0.6957 0.5367 0.036 Uiso 1 1 calc R . .
C6 C 0.6178(4) 0.7925(4) 0.4929(3) 0.0281(13) Uani 1 1 d . . .
H6A H 0.5700 0.8234 0.4988 0.034 Uiso 1 1 calc R . .
H6B H 0.6710 0.8025 0.5351 0.034 Uiso 1 1 calc R . .
N1' N 0.3635(4) 0.8757(3) 0.5641(3) 0.0401(15) Uani 1 1 d . . .
H1'C H 0.3784 0.8771 0.6119 0.048 Uiso 1 1 calc R . .
H1'D H 0.3915 0.9032 0.5417 0.048 Uiso 1 1 calc R . .
C1' C 0.2892(5) 0.8253(4) 0.5198(4) 0.0330(15) Uani 1 1 d . . .
H1'A H 0.2422 0.8570 0.4863 0.040 Uiso 1 1 calc R . .
C2' C 0.3222(5) 0.7702(4) 0.4734(4) 0.0352(16) Uani 1 1 d . . .
H2'A H 0.3708 0.7403 0.5060 0.042 Uiso 1 1 calc R . .
H2'B H 0.3447 0.7988 0.4398 0.042 Uiso 1 1 calc R . .
C3' C 0.2481(5) 0.7166(4) 0.4279(4) 0.0321(15) Uani 1 1 d . . .
H3'A H 0.2015 0.7457 0.3920 0.039 Uiso 1 1 calc R . .
H3'B H 0.2717 0.6804 0.4007 0.039 Uiso 1 1 calc R . .
O1W O 0.5071(4) 0.2473(3) 0.3670(4) 0.0634(18) Uani 1 1 d . . .
O2W O 0.5260(4) 0.4248(5) 0.4381(4) 0.079(2) Uani 1 1 d . . .

loop_
_atom_site_aniso_label
_atom_site_aniso_U_11
_atom_site_aniso_U_22
_atom_site_aniso_U_33
_atom_site_aniso_U_23
_atom_site_aniso_U_13
_atom_site_aniso_U_12
Ge1 0.0057(2) 0.0063(2) 0.0189(3) -0.00104(19) 0.0084(2) 0.00007(17)
Ge2 0.0033(2) 0.0101(2) 0.0168(3) 0.00040(19) 0.0061(2) 0.00007(17)
Ge3 0.0094(3) 0.0107(3) 0.0191(3) -0.0005(2) 0.0044(2) -0.00070(19)
Ge4 0.0055(2) 0.0069(2) 0.0197(3) 0.00084(19) 0.0075(2) 0.00080(17)
Ge5 0.0113(3) 0.0111(3) 0.0199(3) 0.0014(2) 0.0063(2) 0.00079(19)
Ge6 0.0046(2) 0.0105(3) 0.0236(3) -0.0005(2) 0.0096(2) -0.00034(18)
Ge7 0.0067(2) 0.0079(2) 0.0112(2) 0.00020(18) 0.00539(19) 0.00030(18)
O1 0.0082(16) 0.0127(17) 0.0100(17) -0.0020(13) 0.0045(13) 0.0030(13)
F2 0.0272(18) 0.0275(17) 0.0134(16) -0.0003(13) 0.0081(14) 0.0020(14)
O3 0.0139(17) 0.0096(16) 0.0215(19) -0.0010(14) 0.0127(15) 0.0031(13)
O4 0.0108(17) 0.0151(17) 0.0177(18) 0.0001(14) 0.0122(15) -0.0021(13)
O5 0.0094(16) 0.0106(16) 0.0171(18) 0.0020(14) 0.0057(14) 0.0041(13)
O6 0.0170(18) 0.0109(17) 0.0210(19) -0.0007(14) 0.0129(15) 0.0025(14)
O7 0.0128(18) 0.026(2) 0.023(2) -0.0069(16) 0.0154(16) -0.0058(15)
O8 0.0082(16) 0.0142(17) 0.0153(18) 0.0018(14) 0.0036(14) -0.0020(13)
F9 0.0252(19) 0.034(2) 0.035(2) 0.0033(17) -0.0003(17) 0.0059(16)
O10 0.0050(16) 0.0143(18) 0.032(2) -0.0097(15) 0.0100(15) -0.0031(13)
O11 0.0101(17) 0.0126(17) 0.029(2) 0.0001(15) 0.0036(16) 0.0032(14)
O12 0.0130(18) 0.0216(19) 0.0178(19) 0.0010(15) 0.0050(15) 0.0016(15)
O13 0.006(2) 0.010(2) 0.038(3) 0.000 0.009(2) 0.000
F14 0.040(2) 0.032(2) 0.032(2) 0.0007(16) 0.0192(18) -0.0014(17)
O15 0.0099(17) 0.0124(17) 0.030(2) 0.0046(15) 0.0132(16) 0.0017(13)
O16 0.015(3) 0.014(3) 0.049(4) 0.000 0.025(3) 0.000
O17 0.0050(16) 0.0215(19) 0.029(2) 0.0057(16) 0.0056(15) -0.0014(14)
O18 0.0156(19) 0.0051(16) 0.041(2) 0.0028(16) 0.0160(18) -0.0002(13)
N1 0.037(3) 0.039(3) 0.017(3) -0.004(2) 0.007(2) -0.010(3)
N2 0.055(4) 0.048(4) 0.031(3) -0.010(3) 0.017(3) -0.028(3)
C1 0.013(3) 0.039(3) 0.022(3) -0.005(3) 0.007(2) 0.002(2)
C2 0.017(3) 0.043(4) 0.016(3) -0.007(3) 0.007(2) 0.002(2)
C3 0.011(3) 0.049(4) 0.016(3) -0.012(3) 0.004(2) -0.001(2)
C4 0.019(3) 0.038(4) 0.027(3) -0.005(3) 0.011(3) 0.002(3)
C5 0.034(4) 0.033(3) 0.023(3) -0.001(3) 0.008(3) 0.002(3)
C6 0.029(3) 0.034(3) 0.021(3) -0.003(3) 0.008(3) 0.001(3)
N1' 0.063(4) 0.040(3) 0.026(3) -0.008(3) 0.027(3) -0.021(3)
C1' 0.050(4) 0.019(3) 0.035(4) -0.002(3) 0.021(3) -0.001(3)
C2' 0.050(4) 0.035(4) 0.031(4) -0.007(3) 0.028(3) -0.011(3)
C3' 0.050(4) 0.028(3) 0.029(3) -0.006(3) 0.027(3) -0.004(3)
O1W 0.045(4) 0.055(4) 0.077(5) -0.018(3) 0.004(3) -0.006(3)
O2W 0.047(4) 0.139(7) 0.052(4) 0.040(4) 0.021(3) -0.009(4)
